data_4325757
loop_
_publ_author_name
'Chris Ritchie'
'Manfred Speldrich'
'Robert W. Gable'
'Lorenzo Sorace'
'Paul K\"ogerler'
'Colette Boskovic'

_publ_contact_author_address 'School of Chemistry, University of Melbourne, Victoria, 3010, Australia'
_publ_contact_author_email c.boskovic@unimelb.edu.au
_publ_contact_author_name 'Dr Colette Boskovic'
_publ_contact_author_phone +61-3-8344-4971
_publ_section_title
;
 Utilizing the Adaptive Polyoxometalate [As2W19O67(H2O)]14- To Support a
 Polynuclear Lanthanoid-Based Single-Molecule Magnet
;
_journal_name_full 'Inorganic Chemistry'
_journal_page_first 7004
_journal_page_last 7014
_journal_paper_doi 10.1021/ic200366a
_journal_volume 50
_journal_year 2011
_chemical_formula_moiety '(C6 H13 N2)8, Li8, (H35 Ho4 As5 W40 O158 C4 N2),25(H2 O)'
_chemical_formula_sum 'C52 H189 As5 Ho4 Li8 N18 O183 W40'
_chemical_formula_weight 12439.05
_chemical_name_systematic
; 
 ? 
;
_space_group_IT_number 15
_symmetry_cell_setting monoclinic
_symmetry_space_group_name_Hall '-C 2yc'
_symmetry_space_group_name_H-M 'C 1 2/c 1'
_atom_sites_solution_hydrogens none
_atom_sites_solution_primary direct
_atom_sites_solution_secondary difmap
_audit_creation_method SHELXL-97
_cell_angle_alpha 90.00
_cell_angle_beta 110.184(3)
_cell_angle_gamma 90.00
_cell_formula_units_Z 4
_cell_length_a 28.739(4)
_cell_length_b 25.206(4)
_cell_length_c 34.893(5)
_cell_measurement_reflns_used 4428
_cell_measurement_temperature 130(2)
_cell_measurement_theta_max 27.11
_cell_measurement_theta_min 2.21
_cell_volume 23724(6)
_computing_cell_refinement 'Bruker SMART'
_computing_data_collection 'Bruker SMART'
_computing_data_reduction 'Bruker SAINT'
_computing_molecular_graphics 'Bruker SHELXTL'
_computing_publication_material 'Bruker SHELXTL'
_computing_structure_refinement 'SHELXL-97 (Sheldrick, 1997)'
_computing_structure_solution 'SHELXS-97 (Sheldrick, 1990)'
_diffrn_ambient_temperature 130(2)
_diffrn_measured_fraction_theta_full 0.998
_diffrn_measured_fraction_theta_max 0.998
_diffrn_measurement_device_type 'CCD area detector'
_diffrn_measurement_method 'phi and omega scans'
_diffrn_radiation_monochromator graphite
_diffrn_radiation_source 'fine-focus sealed tube'
_diffrn_radiation_type MoK\a
_diffrn_radiation_wavelength 0.71073
_diffrn_reflns_av_R_equivalents 0.1276
_diffrn_reflns_av_sigmaI/netI 0.1549
_diffrn_reflns_limit_h_max 34
_diffrn_reflns_limit_h_min -34
_diffrn_reflns_limit_k_max 29
_diffrn_reflns_limit_k_min -29
_diffrn_reflns_limit_l_max 24
_diffrn_reflns_limit_l_min -41
_diffrn_reflns_number 62088
_diffrn_reflns_theta_full 25.00
_diffrn_reflns_theta_max 25.00
_diffrn_reflns_theta_min 1.11
_exptl_absorpt_coefficient_mu 21.416
_exptl_absorpt_correction_T_max 0.34
_exptl_absorpt_correction_T_min 0.094
_exptl_absorpt_correction_type multi-scan
_exptl_crystal_colour Pink
_exptl_crystal_density_diffrn 3.483
_exptl_crystal_description Rod
_exptl_crystal_F_000 22032
_exptl_crystal_size_max 0.20
_exptl_crystal_size_mid 0.10
_exptl_crystal_size_min 0.05
_refine_diff_density_max 3.566
_refine_diff_density_min -3.151
_refine_diff_density_rms 0.471
_refine_ls_extinction_method none
_refine_ls_goodness_of_fit_ref 0.978
_refine_ls_hydrogen_treatment none
_refine_ls_matrix_type full
_refine_ls_number_parameters 1029
_refine_ls_number_reflns 20851
_refine_ls_number_restraints 86
_refine_ls_restrained_S_all 0.976
_refine_ls_R_factor_all 0.1315
_refine_ls_R_factor_gt 0.0700
_refine_ls_shift/su_max 0.003
_refine_ls_shift/su_mean 0.000
_refine_ls_structure_factor_coef Fsqd
_refine_ls_weighting_details 'calc w=1/[\s^2^(Fo^2^)+(0.0754P)^2^+0.0000P] where P=(Fo^2^+2Fc^2^)/3'
_refine_ls_weighting_scheme calc
_refine_ls_wR_factor_gt 0.1553
_refine_ls_wR_factor_ref 0.1801
_reflns_number_gt 12136
_reflns_number_total 20851
_reflns_threshold_expression >2\s(I)
_cod_data_source_file ic200366a_si_002_4.cif
_cod_data_source_block Compound4Ho
_cod_original_cell_volume 23723(6)
_cod_original_sg_symbol_Hall '-C 2yc '
_cod_database_code 4325757

loop_
_symmetry_equiv_pos_as_xyz
'x, y, z'
'-x, y, -z+1/2'
'x+1/2, y+1/2, z'
'-x+1/2, y+1/2, -z+1/2'
'-x, -y, -z'
'x, -y, z-1/2'
'-x+1/2, -y+1/2, -z'
'x+1/2, -y+1/2, z-1/2'

loop_
_atom_site_label
_atom_site_type_symbol
_atom_site_fract_x
_atom_site_fract_y
_atom_site_fract_z
_atom_site_U_iso_or_equiv
_atom_site_adp_type
_atom_site_occupancy
_atom_site_symmetry_multiplicity
_atom_site_calc_flag
_atom_site_refinement_flags
W1 W 0.38681(4) 0.03341(5) 0.21990(4) 0.0314(3) Uani 1 1 d .
W2 W 0.31919(4) 0.11209(5) 0.27511(4) 0.0311(3) Uani 1 1 d .
W3 W 0.37147(4) 0.17922(5) 0.20439(4) 0.0305(3) Uani 1 1 d .
W4 W 0.25835(4) 0.23069(5) 0.15678(4) 0.0307(3) Uani 1 1 d .
W5 W 0.31286(4) 0.16136(5) 0.10209(4) 0.0316(3) Uani 1 1 d .
W6 W 0.20517(4) 0.16657(5) 0.22661(4) 0.0302(3) Uani 1 1 d .
W7 W 0.33420(4) 0.01922(5) 0.11614(4) 0.0331(3) Uani 1 1 d .
W8 W 0.22004(4) 0.03176(5) 0.23364(4) 0.0310(3) Uani 1 1 d .
W9 W 0.28451(4) -0.04267(5) 0.17764(4) 0.0303(3) Uani 1 1 d .
W10 W 0.13458(4) 0.16534(5) 0.11250(4) 0.0293(3) Uani 1 1 d .
W11 W 0.07750(4) 0.30267(5) 0.11028(4) 0.0351(3) Uani 1 1 d .
W12 W -0.03841(4) 0.34271(5) 0.05010(4) 0.0391(3) Uani 1 1 d .
W13 W -0.09395(4) 0.22755(5) 0.08402(4) 0.0385(3) Uani 1 1 d .
W14 W -0.12452(4) 0.25070(5) -0.02620(4) 0.0348(3) Uani 1 1 d .
W15 W -0.03481(4) 0.22777(5) -0.06582(4) 0.0317(3) Uani 1 1 d .
W16 W -0.05681(4) 0.10433(5) 0.07076(4) 0.0329(3) Uani 1 1 d .
W17 W 0.02084(4) 0.18666(5) 0.13955(4) 0.0353(3) Uani 1 1 d .
W18 W 0.04931(4) 0.31696(5) 0.00808(4) 0.0345(3) Uani 1 1 d .
W19 W 0.02905(3) 0.05155(4) 0.02125(3) 0.0267(3) Uani 1 1 d .
W20 W 0.09155(4) -0.12424(4) 0.03957(4) 0.0284(3) Uani 1 1 d .
As1 As 0.25767(9) 0.09137(11) 0.16026(9) 0.0272(7) Uani 1 1 d .
As2 As 0.00477(9) 0.20213(11) 0.03695(8) 0.0279(7) Uani 1 1 d .
Ho Ho 0.14330(4) 0.00484(5) 0.11543(4) 0.0322(3) Uani 1 1 d .
Ho2 Ho 0.10312(4) 0.17462(5) -0.00823(4) 0.0310(3) Uani 1 1 d .
O1 O 0.4452(6) 0.0193(7) 0.2539(6) 0.037(5) Uiso 1 1 d .
O2 O 0.3573(6) 0.0620(7) 0.2575(6) 0.035(5) Uani 1 1 d .
O3 O 0.2806(6) 0.0596(7) 0.2823(5) 0.035(5) Uani 1 1 d .
O4 O 0.3550(6) -0.0305(7) 0.2195(6) 0.034(5) Uiso 1 1 d .
O5 O 0.3946(5) 0.0208(7) 0.1701(5) 0.029(5) Uani 1 1 d .
O6 O 0.3949(5) 0.1091(7) 0.2087(6) 0.031(5) Uani 1 1 d .
O7 O 0.3579(7) 0.1226(8) 0.3249(6) 0.045(5) Uiso 1 1 d .
O8 O 0.4251(6) 0.2127(7) 0.2317(6) 0.032(4) Uiso 1 1 d .
O9 O 0.3456(6) 0.1625(7) 0.2465(5) 0.026(4) Uiso 1 1 d .
O10 O 0.2717(6) 0.1628(7) 0.2730(6) 0.037(5) Uani 1 1 d .
O11 O 0.3736(5) 0.1885(7) 0.1514(5) 0.029(5) Uani 1 1 d .
O12 O 0.3255(6) 0.2409(7) 0.1917(5) 0.033(5) Uani 1 1 d .
O13 O 0.1808(6) 0.2092(8) 0.2503(6) 0.050(6) Uani 1 1 d .
O14 O 0.2433(5) 0.2114(6) 0.2051(5) 0.024(4) Uani 1 1 d .
O15 O 0.2963(5) 0.1474(7) 0.1605(5) 0.024(4) Uiso 1 1 d .
O16 O 0.1914(6) 0.1001(7) 0.2452(5) 0.029(4) Uiso 1 1 d .
O17 O 0.2570(5) 0.0995(6) 0.2110(5) 0.026(4) Uani 1 1 d .
O18 O 0.3052(6) 0.0418(7) 0.1703(5) 0.027(4) Uani 1 1 d .
O19 O 0.1962(6) -0.0084(7) 0.2606(6) 0.040(5) Uani 1 1 d .
O20 O 0.2656(5) -0.0137(6) 0.2221(5) 0.023(4) Uiso 1 1 d .
O21 O 0.2852(6) -0.1104(7) 0.1882(7) 0.045(6) Uani 1 1 d .
O22 O 0.3186(5) -0.0447(7) 0.1392(6) 0.041(6) Uani 1 1 d .
O23 O 0.3664(7) -0.0053(8) 0.0877(7) 0.050(6) Uiso 1 1 d .
O24 O 0.3463(6) 0.0939(7) 0.1150(6) 0.034(5) Uani 1 1 d .
O25 O 0.2806(6) 0.2261(7) 0.1117(6) 0.036(5) Uani 1 1 d .
O26 O 0.2370(6) 0.2944(7) 0.1516(5) 0.035(5) Uani 1 1 d .
O27 O 0.3349(7) 0.1854(7) 0.0643(6) 0.041(5) Uani 1 1 d .
O28 O 0.2019(6) 0.1907(7) 0.1256(6) 0.035(5) Uani 1 1 d .
O29 O 0.1594(6) 0.1626(8) 0.1769(6) 0.041(5) Uani 1 1 d .
O30 O 0.2542(6) 0.1333(7) 0.0748(6) 0.037(5) Uiso 1 1 d .
O31 O 0.1763(6) 0.0274(7) 0.1833(5) 0.028(4) Uiso 1 1 d .
O32 O 0.2728(6) 0.0238(7) 0.0808(6) 0.033(5) Uiso 1 1 d .
O33 O 0.2241(6) -0.0316(7) 0.1425(5) 0.029(4) Uiso 1 1 d .
O34 O 0.1775(7) 0.0244(8) 0.0668(6) 0.044(5) Uiso 1 1 d .
O35 O 0.1091(6) -0.0621(7) 0.1427(6) 0.039(5) Uani 1 1 d .
O36 O 0.1683(7) 0.1135(8) 0.0083(7) 0.055(6) Uani 1 1 d .
O37 O 0.1440(6) 0.0970(7) 0.1131(5) 0.027(4) Uiso 1 1 d .
O38 O 0.1837(6) 0.2208(8) 0.0250(7) 0.051(6) Uani 1 1 d .
O39 O 0.1190(5) 0.2490(7) 0.1141(5) 0.027(4) Uani 1 1 d .
O40 O 0.0480(7) 0.1790(8) 0.1911(6) 0.042(5) Uiso 1 1 d .
O41 O 0.0689(6) 0.1630(7) 0.1179(5) 0.030(4) Uiso 1 1 d .
O42 O 0.1170(6) 0.1739(7) 0.0593(6) 0.033(5) Uani 1 1 d .
O43 O 0.0744(6) 0.0397(8) 0.1360(6) 0.046(6) Uani 1 1 d .
O44 O 0.0724(6) 0.0173(7) 0.0616(5) 0.029(5) Uani 1 1 d .
O45 O 0.1320(5) -0.0775(7) 0.0703(6) 0.031(5) Uani 1 1 d .
O46 O 0.1418(5) -0.1799(6) 0.0437(5) 0.024(4) Uiso 1 1 d .
O47 O 0.0503(6) -0.2039(7) 0.0093(5) 0.026(4) Uiso 1 1 d .
O48 O 0.0327(5) -0.0897(6) 0.0228(5) 0.017(4) Uiso 1 1 d .
O49 O 0.0774(6) -0.1636(7) 0.0800(5) 0.029(5) Uani 1 1 d .
O50 O 0.1119(6) 0.3433(7) 0.1506(6) 0.036(5) Uiso 1 1 d .
O51 O 0.0407(6) 0.2586(8) 0.1331(6) 0.041(5) Uani 1 1 d .
O52 O 0.0875(5) 0.3363(7) 0.0654(5) 0.031(5) Uani 1 1 d .
O53 O 0.0164(6) 0.3513(8) 0.0988(6) 0.041(5) Uiso 1 1 d .
O54 O -0.0408(6) 0.2146(8) 0.1383(6) 0.045(6) Uani 1 1 d .
O55 O -0.0725(6) 0.3997(7) 0.0527(6) 0.045(6) Uani 1 1 d .
O56 O -0.0044(6) 0.3672(7) 0.0171(6) 0.036(5) Uiso 1 1 d .
O57 O -0.1402(6) 0.2462(9) 0.1013(6) 0.046(6) Uani 1 1 d .
O58 O -0.0639(6) 0.2918(7) 0.0822(6) 0.034(5) Uani 1 1 d .
O59 O 0.0730(7) 0.3665(8) -0.0149(6) 0.049(6) Uani 1 1 d .
O60 O -0.0852(6) 0.3062(7) 0.0064(6) 0.035(5) Uani 1 1 d .
O61 O -0.1816(6) 0.2813(7) -0.0459(6) 0.040(5) Uani 1 1 d .
O62 O -0.1022(6) 0.2622(7) -0.0683(6) 0.035(5) Uani 1 1 d .
O63 O -0.0374(6) 0.2464(7) -0.1145(6) 0.031(4) Uiso 1 1 d .
O64 O -0.1258(6) 0.2274(8) 0.0268(6) 0.042(5) Uani 1 1 d .
O65 O -0.0052(6) 0.2899(7) -0.0356(5) 0.035(5) Uani 1 1 d .
O66 O -0.1024(6) 0.1502(7) 0.0843(5) 0.033(5) Uani 1 1 d .
O67 O 0.0143(6) 0.2707(7) 0.0473(6) 0.032(5) Uiso 1 1 d .
O68 O 0.0847(6) 0.2602(7) 0.0073(5) 0.030(5) Uani 1 1 d .
O69 O -0.0278(6) 0.1907(8) 0.0718(6) 0.034(5) Uani 1 1 d .
O70 O 0.0213(6) 0.1880(7) -0.0480(5) 0.026(4) Uiso 1 1 d .
O71 O -0.0936(5) 0.1131(7) 0.0144(5) 0.024(4) Uani 1 1 d .
O72 O 0.1213(8) 0.2225(9) -0.0576(7) 0.058(6) Uani 1 1 d .
O73 O -0.0765(6) 0.0466(11) 0.0832(7) 0.066(8) Uani 1 1 d .
O74 O 0.0000(6) 0.0881(7) 0.0559(5) 0.028(4) Uiso 1 1 d .
O75 O 0.0643(5) 0.1010(6) 0.0098(5) 0.024(4) Uiso 1 1 d .
O76 O -0.0105(6) 0.1189(7) 0.1270(5) 0.027(4) Uiso 1 1 d .
O77 O 0.0259(5) 0.0069(6) -0.0207(5) 0.021(4) Uani 1 1 d .
O78 O 0.0884(7) 0.1191(8) -0.0640(7) 0.045(5) Uiso 1 1 d .
O79 O 0.1078(13) 0.0857(14) -0.1149(11) 0.130(12) Uiso 1 1 d .
C1 C 0.0722(15) 0.0944(17) -0.0971(14) 0.081(12) Uiso 1 1 d .
C2 C 0.0213(15) 0.0637(18) -0.1184(14) 0.086(13) Uiso 1 1 d .
N1 N -0.0029(8) 0.0724(10) -0.0892(8) 0.040(6) Uiso 1 1 d .
As3 As 0.21268(19) 0.0666(2) 0.04221(19) 0.0363(16) Uani 0.50 1 d P
N2 N 0.1565(6) 0.8517(7) 0.1779(5) 0.035(6) Uiso 1 1 d D
N3 N 0.1875(7) 0.7672(7) 0.2170(6) 0.048(7) Uiso 1 1 d D
C3 C 0.1803(8) 0.8185(9) 0.1547(6) 0.035(7) Uiso 1 1 d D
C4 C 0.1134(6) 0.8220(8) 0.1826(7) 0.030(7) Uiso 1 1 d D
C5 C 0.1925(8) 0.8645(8) 0.2190(6) 0.039(7) Uiso 1 1 d D
C6 C 0.2037(10) 0.7693(10) 0.1807(8) 0.073(11) Uiso 1 1 d D
C7 C 0.1323(7) 0.7687(9) 0.2030(8) 0.054(9) Uiso 1 1 d D
C8 C 0.2080(9) 0.8139(9) 0.2442(6) 0.056(9) Uiso 1 1 d D
N4 N 0.4618(6) 0.1173(7) 0.3588(5) 0.031(5) Uiso 1 1 d D
N5 N 0.5395(6) 0.0980(7) 0.3440(6) 0.043(6) Uiso 1 1 d D
C9 C 0.4629(8) 0.1513(9) 0.3241(7) 0.048(8) Uiso 1 1 d D
C10 C 0.4623(7) 0.0602(8) 0.3477(8) 0.042(8) Uiso 1 1 d D
C11 C 0.5054(8) 0.1291(10) 0.3957(6) 0.048(8) Uiso 1 1 d D
C12 C 0.5066(8) 0.1331(10) 0.3113(6) 0.051(9) Uiso 1 1 d D
C13 C 0.5130(8) 0.0470(7) 0.3445(8) 0.045(8) Uiso 1 1 d D
C14 C 0.5521(6) 0.1245(10) 0.3846(6) 0.041(8) Uiso 1 1 d D
N6 N 0.7174(12) 0.1598(14) 0.9317(10) 0.086(11) Uiso 1 1 d .
N7 N 0.7474(12) 0.1096(14) 1.0023(11) 0.090(11) Uiso 1 1 d .
C15 C 0.6746(12) 0.1247(14) 0.9413(11) 0.056(9) Uiso 1 1 d .
C16 C 0.7582(18) 0.118(2) 0.9305(16) 0.110(17) Uiso 1 1 d .
C17 C 0.7337(14) 0.1972(16) 0.9661(13) 0.075(12) Uiso 1 1 d .
C18 C 0.6939(13) 0.1040(15) 0.9846(12) 0.066(11) Uiso 1 1 d .
C19 C 0.7667(14) 0.0864(17) 0.9676(14) 0.082(13) Uiso 1 1 d .
C20 C 0.7628(15) 0.1692(17) 1.0034(14) 0.082(13) Uiso 1 1 d .
N8 N 0.9876(11) 0.3916(14) 0.1877(11) 0.09(2) Uiso 0.50 1 d PD
N9 N 0.9284(13) 0.3384(15) 0.2118(12) 0.14(3) Uiso 0.50 1 d PD
C21 C 0.9354(12) 0.4028(14) 0.1610(10) 0.021(11) Uiso 0.50 1 d PD
C22 C 0.9986(14) 0.3337(15) 0.1870(13) 0.042(15) Uiso 0.50 1 d PD
C23 C 0.9933(15) 0.4073(16) 0.2308(11) 0.055(18) Uiso 0.50 1 d PD
C24 C 0.9017(11) 0.3608(19) 0.1700(13) 0.07(2) Uiso 0.50 1 d PD
C25 C 0.9688(17) 0.3030(12) 0.2086(16) 0.06(2) Uiso 0.50 1 d PD
C26 C 0.9502(17) 0.3828(19) 0.2407(11) 0.048(17) Uiso 0.50 1 d PD
N10 N 0.2564(17) 0.4065(18) 0.0810(13) 0.100 Uiso 0.50 1 d PD
C27 C 0.2937(15) 0.360(2) 0.0850(16) 0.100 Uiso 0.50 1 d PD
C28 C 0.246(2) 0.4344(16) 0.0388(18) 0.100 Uiso 0.50 1 d PD
C29 C 0.206(2) 0.382(3) 0.0810(18) 0.100 Uiso 0.50 1 d PD
N11 N 0.2229(18) 0.3406(19) 0.0232(14) 0.100 Uiso 0.50 1 d PD
C30 C 0.2766(19) 0.326(2) 0.0499(19) 0.100 Uiso 0.50 1 d PD
C31 C 0.223(2) 0.398(2) 0.0060(13) 0.100 Uiso 0.50 1 d PD
C32 C 0.1902(18) 0.341(2) 0.051(2) 0.100 Uiso 0.50 1 d PD
O101 O 0.185(3) 0.315(3) 0.071(3) 0.118(7) Uiso 0.42(5) 1 d P
Li1 Li 0.050(3) 0.557(4) 0.041(3) 0.11(3) Uiso 1 1 d .
Li2 Li 0.2207(17) 0.396(2) 0.1881(16) 0.043(13) Uiso 1 1 d .
Li3 Li 0.112(4) 0.296(4) 0.235(3) 0.13(3) Uiso 1 1 d .
Li4 Li 0.129(3) 0.539(3) 0.492(3) 0.09(2) Uiso 1 1 d .
O102 O 0.0394(11) 0.4392(13) 0.1507(10) 0.110(10) Uiso 1 1 d .
O103 O 0.5899(11) 0.4609(12) 0.2161(10) 0.107(10) Uiso 1 1 d .
O104 O 0.1362(11) 0.0086(13) 0.9849(10) 0.109(10) Uiso 1 1 d .
O105 O 0.0904(12) 0.0787(14) 0.2170(11) 0.120(11) Uiso 1 1 d .
O106 O 0.1372(13) 0.4620(15) 0.1924(12) 0.143(14) Uiso 1 1 d .
O107 O 0.5936(10) 0.1300(12) 0.0863(9) 0.097(9) Uiso 1 1 d .
O108 O 0.3976(13) 0.2910(15) 0.1414(12) 0.145(14) Uiso 1 1 d .
O112 O 0.8004(17) 0.3051(18) 0.1387(11) 0.197(19) Uiso 1 1 d .
O109 O 0.861(2) 0.842(3) 0.185(2) 0.118(7) Uiso 0.53(4) 1 d P
O110 O 0.2500 0.2500 0.0000 0.100 Uiso 1 2 d S
O111 O 0.0799(18) 0.451(2) 0.0645(17) 0.118(7) Uiso 0.63(4) 1 d P
O113 O 0.4982(18) 0.303(2) 0.1702(16) 0.118(7) Uiso 0.65(4) 1 d P
O114 O 0.490(2) 0.547(2) 0.1876(18) 0.118(7) Uiso 0.56(4) 1 d P
O115 O 0.1661(17) 0.3287(19) 0.2324(15) 0.118(7) Uiso 0.69(4) 1 d P
O116 O -0.023(2) 0.497(3) 0.063(2) 0.118(7) Uiso 0.52(4) 1 d P

loop_
_atom_site_aniso_label
_atom_site_aniso_U_11
_atom_site_aniso_U_22
_atom_site_aniso_U_33
_atom_site_aniso_U_23
_atom_site_aniso_U_13
_atom_site_aniso_U_12
W1 0.0193(5) 0.0305(7) 0.0333(7) -0.0040(5) -0.0050(5) 0.0017(5)
W2 0.0204(5) 0.0354(7) 0.0269(7) -0.0034(5) -0.0055(5) 0.0015(5)
W3 0.0190(5) 0.0307(7) 0.0324(7) -0.0051(5) -0.0031(5) -0.0026(5)
W4 0.0220(5) 0.0266(7) 0.0345(7) -0.0026(5) -0.0015(5) -0.0003(5)
W5 0.0228(5) 0.0325(7) 0.0312(7) -0.0015(5) -0.0012(5) -0.0029(5)
W6 0.0207(5) 0.0327(7) 0.0283(7) -0.0043(5) -0.0030(5) 0.0009(5)
W7 0.0243(5) 0.0346(7) 0.0324(7) -0.0064(6) -0.0006(5) -0.0012(5)
W8 0.0244(5) 0.0322(7) 0.0266(7) 0.0013(5) -0.0038(5) -0.0017(5)
W9 0.0230(5) 0.0248(7) 0.0322(7) -0.0011(5) -0.0045(5) -0.0007(5)
W10 0.0208(5) 0.0272(7) 0.0294(7) -0.0018(5) -0.0048(5) -0.0002(5)
W11 0.0283(6) 0.0282(7) 0.0362(7) -0.0072(6) -0.0049(5) 0.0008(5)
W12 0.0297(6) 0.0293(7) 0.0472(8) -0.0056(6) -0.0008(6) 0.0033(5)
W13 0.0255(6) 0.0437(8) 0.0405(8) -0.0043(6) 0.0041(6) 0.0032(5)
W14 0.0207(5) 0.0307(7) 0.0407(8) 0.0010(6) -0.0052(5) 0.0027(5)
W15 0.0270(5) 0.0272(7) 0.0292(7) 0.0040(5) -0.0053(5) -0.0023(5)
W16 0.0241(5) 0.0348(7) 0.0313(7) 0.0015(6) -0.0014(5) -0.0026(5)
W17 0.0288(6) 0.0399(8) 0.0291(7) -0.0033(6) -0.0004(5) 0.0007(5)
W18 0.0285(6) 0.0267(7) 0.0367(7) 0.0013(6) -0.0034(5) -0.0035(5)
W19 0.0177(5) 0.0228(6) 0.0288(7) 0.0005(5) -0.0057(5) -0.0023(5)
W20 0.0175(5) 0.0256(7) 0.0301(7) 0.0018(5) -0.0072(5) -0.0019(5)
As1 0.0203(12) 0.0255(16) 0.0279(16) -0.0033(13) -0.0017(12) -0.0012(12)
As2 0.0199(12) 0.0270(16) 0.0267(16) -0.0007(13) -0.0048(12) 0.0009(12)
Ho 0.0223(6) 0.0285(8) 0.0328(8) 0.0008(6) -0.0072(6) -0.0019(6)
Ho2 0.0241(6) 0.0295(8) 0.0315(8) 0.0005(6) -0.0004(6) -0.0036(6)
O2 0.026(9) 0.024(11) 0.040(12) 0.001(9) -0.006(9) -0.001(8)
O3 0.040(10) 0.035(12) 0.024(11) 0.010(9) 0.001(9) 0.011(9)
O5 0.014(8) 0.050(13) 0.020(10) -0.016(9) 0.001(8) -0.004(8)
O6 0.010(7) 0.024(11) 0.050(13) -0.007(9) 0.000(8) -0.004(7)
O10 0.029(9) 0.023(11) 0.038(12) -0.003(9) -0.016(9) 0.001(8)
O11 0.017(8) 0.023(10) 0.036(12) 0.007(9) -0.005(8) -0.003(8)
O12 0.028(9) 0.027(11) 0.031(11) 0.000(9) -0.007(9) -0.013(8)
O13 0.022(9) 0.065(16) 0.044(14) 0.004(12) -0.015(9) -0.004(10)
O14 0.024(8) 0.017(10) 0.019(10) -0.001(8) -0.009(8) -0.005(7)
O17 0.020(8) 0.024(11) 0.023(10) -0.007(8) -0.007(8) 0.000(8)
O18 0.024(8) 0.023(10) 0.025(10) -0.011(8) -0.004(8) 0.003(8)
O19 0.036(10) 0.035(12) 0.037(12) -0.015(10) -0.002(10) -0.003(9)
O21 0.032(10) 0.027(12) 0.063(15) -0.007(11) -0.002(10) 0.008(9)
O22 0.011(8) 0.033(12) 0.066(15) -0.001(11) -0.004(9) 0.002(8)
O24 0.021(9) 0.034(12) 0.042(12) -0.012(9) 0.003(9) -0.010(8)
O25 0.022(9) 0.031(12) 0.052(14) -0.014(10) 0.008(9) -0.002(8)
O26 0.045(11) 0.030(11) 0.017(10) -0.012(8) -0.007(9) 0.004(9)
O27 0.045(11) 0.019(11) 0.045(13) -0.002(9) -0.001(10) 0.004(9)
O28 0.018(8) 0.030(11) 0.040(12) -0.002(9) -0.009(9) 0.000(8)
O29 0.036(10) 0.051(14) 0.029(12) 0.015(10) 0.001(9) 0.002(10)
O35 0.035(10) 0.029(12) 0.041(13) 0.007(10) -0.001(10) 0.005(9)
O36 0.036(11) 0.043(14) 0.065(16) 0.013(12) -0.010(11) 0.014(10)
O38 0.024(9) 0.050(14) 0.062(15) -0.004(12) -0.005(10) -0.006(9)
O39 0.024(9) 0.027(11) 0.034(11) -0.010(9) 0.016(9) -0.007(8)
O42 0.020(8) 0.048(13) 0.029(11) 0.002(10) 0.009(9) -0.005(9)
O43 0.032(10) 0.057(15) 0.042(13) 0.012(11) 0.005(10) 0.023(10)
O44 0.028(9) 0.024(11) 0.030(11) -0.003(9) 0.002(9) -0.004(8)
O45 0.019(8) 0.034(12) 0.035(12) 0.007(9) 0.004(8) 0.006(8)
O49 0.035(10) 0.017(10) 0.022(10) -0.002(8) -0.008(8) 0.006(8)
O51 0.035(10) 0.058(14) 0.023(11) -0.017(10) 0.001(9) 0.016(10)
O52 0.018(8) 0.030(11) 0.034(11) -0.012(9) -0.005(8) 0.001(8)
O54 0.033(10) 0.058(15) 0.041(13) 0.009(11) 0.008(10) -0.001(10)
O55 0.034(10) 0.034(12) 0.047(13) -0.013(10) -0.009(10) -0.005(9)
O57 0.023(9) 0.069(16) 0.043(13) -0.010(12) 0.006(9) 0.002(10)
O58 0.038(10) 0.038(12) 0.029(11) -0.005(9) 0.014(9) 0.010(9)
O59 0.038(11) 0.030(12) 0.059(15) -0.008(11) -0.007(11) -0.011(9)
O60 0.021(9) 0.028(11) 0.051(13) 0.002(10) 0.004(9) 0.003(8)
O61 0.018(8) 0.038(12) 0.052(14) -0.004(10) -0.003(9) 0.007(8)
O62 0.020(9) 0.025(11) 0.051(13) -0.001(10) 0.000(9) 0.003(8)
O64 0.024(9) 0.063(15) 0.043(13) 0.024(11) 0.017(10) 0.011(10)
O65 0.025(9) 0.029(11) 0.034(12) -0.005(9) -0.012(9) -0.003(8)
O66 0.024(9) 0.047(13) 0.028(11) 0.005(9) 0.008(9) -0.014(9)
O68 0.035(10) 0.033(12) 0.012(9) -0.001(8) -0.004(8) -0.016(9)
O69 0.022(9) 0.052(13) 0.033(12) 0.009(10) 0.015(9) -0.008(9)
O71 0.023(8) 0.032(11) 0.016(10) 0.007(8) 0.006(8) 0.002(8)
O72 0.064(14) 0.050(15) 0.056(16) -0.012(12) 0.015(13) -0.004(12)
O73 0.017(9) 0.13(2) 0.043(15) 0.017(15) 0.004(10) -0.003(12)
O77 0.019(8) 0.016(10) 0.028(10) 0.006(8) 0.008(8) 0.008(7)
As3 0.025(3) 0.035(4) 0.037(4) -0.008(3) -0.005(3) 0.001(3)

loop_
_atom_type_symbol
_atom_type_description
_atom_type_scat_dispersion_real
_atom_type_scat_dispersion_imag
_atom_type_scat_source
C C 0.0033 0.0016 'International Tables Vol C Tables 4.2.6.8 and 6.1.1.4'
H H 0.0000 0.0000 'International Tables Vol C Tables 4.2.6.8 and 6.1.1.4'
As As 0.0499 2.0058 'International Tables Vol C Tables 4.2.6.8 and 6.1.1.4'
Ho Ho -0.2175 4.6783 'International Tables Vol C Tables 4.2.6.8 and 6.1.1.4'
Li Li -0.0003 0.0001 'International Tables Vol C Tables 4.2.6.8 and 6.1.1.4'
N N 0.0061 0.0033 'International Tables Vol C Tables 4.2.6.8 and 6.1.1.4'
O O 0.0106 0.0060 'International Tables Vol C Tables 4.2.6.8 and 6.1.1.4'
W W -0.8490 6.8722 'International Tables Vol C Tables 4.2.6.8 and 6.1.1.4'

loop_
_geom_angle_atom_site_label_1
_geom_angle_atom_site_label_2
_geom_angle_atom_site_label_3
_geom_angle
_geom_angle_site_symmetry_1
_geom_angle_site_symmetry_3
O1 W1 O4 100.8(8) . .
O1 W1 O5 101.8(8) . .
O4 W1 O5 93.6(8) . .
O1 W1 O2 99.3(8) . .
O4 W1 O2 90.0(8) . .
O5 W1 O2 157.5(7) . .
O1 W1 O6 100.5(7) . .
O4 W1 O6 158.5(7) . .
O5 W1 O6 85.4(8) . .
O2 W1 O6 83.3(7) . .
O1 W1 O18 173.0(7) . .
O4 W1 O18 73.3(7) . .
O5 W1 O18 75.1(6) . .
O2 W1 O18 84.7(6) . .
O6 W1 O18 85.6(6) . .
O7 W2 O3 100.8(9) . .
O7 W2 O10 98.3(9) . .
O3 W2 O10 91.8(8) . .
O7 W2 O2 100.5(8) . .
O3 W2 O2 90.5(8) . .
O10 W2 O2 160.3(8) . .
O7 W2 O9 100.8(8) . .
O3 W2 O9 158.4(7) . .
O10 W2 O9 86.6(8) . .
O2 W2 O9 84.1(7) . .
O7 W2 O17 171.7(8) . .
O3 W2 O17 74.4(7) . .
O10 W2 O17 75.4(7) . .
O2 W2 O17 86.4(7) . .
O9 W2 O17 84.4(6) . .
O8 W3 O6 100.9(7) . .
O8 W3 O11 98.9(8) . .
O6 W3 O11 93.6(8) . .
O8 W3 O9 101.2(8) . .
O6 W3 O9 87.4(8) . .
O11 W3 O9 159.3(7) . .
O8 W3 O12 97.9(7) . .
O6 W3 O12 161.0(6) . .
O11 W3 O12 85.9(7) . .
O9 W3 O12 86.5(7) . .
O8 W3 O15 169.9(7) . .
O6 W3 O15 87.3(6) . .
O11 W3 O15 74.5(6) . .
O9 W3 O15 84.8(6) . .
O12 W3 O15 74.2(6) . .
O26 W4 O25 100.5(8) . .
O26 W4 O28 103.5(8) . .
O25 W4 O28 87.6(8) . .
O26 W4 O12 100.8(8) . .
O25 W4 O12 88.9(8) . .
O28 W4 O12 155.7(7) . .
O26 W4 O14 98.5(8) . .
O25 W4 O14 161.0(7) . .
O28 W4 O14 87.9(7) . .
O12 W4 O14 87.7(7) . .
O26 W4 O15 172.0(8) . .
O25 W4 O15 73.0(7) . .
O28 W4 O15 81.1(6) . .
O12 W4 O15 74.8(7) . .
O14 W4 O15 88.1(6) . .
O27 W5 O30 104.9(8) . .
O27 W5 O24 101.5(8) . .
O30 W5 O24 94.4(8) . .
O27 W5 O25 98.9(8) . .
O30 W5 O25 90.3(8) . .
O24 W5 O25 157.0(8) . .
O27 W5 O11 95.1(8) . .
O30 W5 O11 159.8(8) . .
O24 W5 O11 83.7(7) . .
O25 W5 O11 84.1(7) . .
O27 W5 O15 165.4(7) . .
O30 W5 O15 88.0(7) . .
O24 W5 O15 84.0(7) . .
O25 W5 O15 73.7(7) . .
O11 W5 O15 71.8(6) . .
O13 W6 O29 103.0(9) . .
O13 W6 O16 103.4(9) . .
O29 W6 O16 96.5(8) . .
O13 W6 O14 102.2(9) . .
O29 W6 O14 88.9(8) . .
O16 W6 O14 151.9(7) . .
O13 W6 O10 94.4(8) . .
O29 W6 O10 161.2(8) . .
O16 W6 O10 86.3(7) . .
O14 W6 O10 80.3(7) . .
O13 W6 O17 164.0(7) . .
O29 W6 O17 92.7(7) . .
O16 W6 O17 71.2(7) . .
O14 W6 O17 81.0(6) . .
O10 W6 O17 70.6(6) . .
O23 W7 O32 103.3(9) . .
O23 W7 O24 102.0(9) . .
O32 W7 O24 93.7(8) . .
O23 W7 O22 101.2(9) . .
O32 W7 O22 91.5(7) . .
O24 W7 O22 154.4(8) . .
O23 W7 O5 94.8(8) . .
O32 W7 O5 161.8(7) . .
O24 W7 O5 84.2(7) . .
O22 W7 O5 83.1(7) . .
O23 W7 O18 164.9(8) . .
O32 W7 O18 90.0(7) . .
O24 W7 O18 84.1(7) . .
O22 W7 O18 70.8(7) . .
O5 W7 O18 71.8(6) . .
O19 W8 O31 103.3(8) . .
O19 W8 O20 101.6(8) . .
O31 W8 O20 93.4(7) . .
O19 W8 O16 97.5(8) . .
O31 W8 O16 93.0(7) . .
O20 W8 O16 157.9(7) . .
O19 W8 O3 97.6(8) . .
O31 W8 O3 158.7(7) . .
O20 W8 O3 86.1(7) . .
O16 W8 O3 80.4(7) . .
O19 W8 O17 165.8(7) . .
O31 W8 O17 87.7(7) . .
O20 W8 O17 86.6(6) . .
O16 W8 O17 72.6(6) . .
O3 W8 O17 71.1(6) . .
O21 W9 O33 103.7(8) . .
O21 W9 O22 98.6(9) . .
O33 W9 O22 97.8(7) . .
O21 W9 O20 100.5(9) . .
O33 W9 O20 91.0(7) . .
O22 W9 O20 156.4(7) . .
O21 W9 O4 93.4(8) . .
O33 W9 O4 162.4(7) . .
O22 W9 O4 83.4(7) . .
O20 W9 O4 81.8(7) . .
O21 W9 O18 165.1(7) . .
O33 W9 O18 90.4(7) . .
O22 W9 O18 74.2(7) . .
O20 W9 O18 83.9(6) . .
O4 W9 O18 73.0(6) . .
O37 W10 O42 97.0(8) . .
O37 W10 O28 100.6(7) . .
O42 W10 O28 96.2(8) . .
O37 W10 O41 96.9(7) . .
O42 W10 O41 99.8(7) . .
O28 W10 O41 154.6(8) . .
O37 W10 O29 87.7(8) . .
O42 W10 O29 174.1(8) . .
O28 W10 O29 79.5(7) . .
O41 W10 O29 83.1(7) . .
O37 W10 O39 175.7(7) . .
O42 W10 O39 85.5(8) . .
O28 W10 O39 82.5(7) . .
O41 W10 O39 79.2(6) . .
O29 W10 O39 90.1(7) . .
O50 W11 O39 101.9(8) . .
O50 W11 O51 104.4(8) . .
O39 W11 O51 88.9(8) . .
O50 W11 O52 101.5(8) . .
O39 W11 O52 96.5(7) . .
O51 W11 O52 151.9(7) . .
O50 W11 O53 90.9(8) . .
O39 W11 O53 166.0(7) . .
O51 W11 O53 82.5(8) . .
O52 W11 O53 86.3(7) . .
O50 W11 O67 162.4(7) . .
O39 W11 O67 95.0(7) . .
O51 W11 O67 80.5(7) . .
O52 W11 O67 71.5(6) . .
O53 W11 O67 72.8(7) . .
O55 W12 O56 100.5(9) . .
O55 W12 O60 100.7(8) . .
O56 W12 O60 92.4(8) . .
O55 W12 O53 99.6(8) . .
O56 W12 O53 93.8(8) . .
O60 W12 O53 157.3(8) . .
O55 W12 O58 100.2(8) . .
O56 W12 O58 159.1(8) . .
O60 W12 O58 81.0(8) . .
O53 W12 O58 85.6(8) . .
O55 W12 O67 174.6(7) . .
O56 W12 O67 75.5(7) . .
O60 W12 O67 83.2(7) . .
O53 W12 O67 77.2(7) . .
O58 W12 O67 84.0(6) . .
O57 W13 O58 101.6(9) . .
O57 W13 O64 102.8(8) . .
O58 W13 O64 91.6(8) . .
O57 W13 O66 99.2(9) . .
O58 W13 O66 158.5(7) . .
O64 W13 O66 89.3(8) . .
O57 W13 O54 98.3(9) . .
O58 W13 O54 87.9(8) . .
O64 W13 O54 158.6(8) . .
O66 W13 O54 83.6(8) . .
O57 W13 O69 168.3(9) . .
O58 W13 O69 85.5(7) . .
O64 W13 O69 86.2(7) . .
O66 W13 O69 73.1(7) . .
O54 W13 O69 72.5(7) . .
O61 W14 O62 99.1(8) . .
O61 W14 O46 100.6(8) . 5
O62 W14 O46 90.9(7) . 5
O61 W14 O60 101.4(8) . .
O62 W14 O60 93.6(8) . .
O46 W14 O60 156.6(7) 5 .
O61 W14 O64 100.7(8) . .
O62 W14 O64 160.2(7) . .
O46 W14 O64 86.2(8) 5 .
O60 W14 O64 81.9(8) . .
O61 W14 O47 171.3(8) . 5
O62 W14 O47 74.7(7) . 5
O46 W14 O47 73.7(6) 5 5
O60 W14 O47 85.3(6) . 5
O64 W14 O47 85.6(7) . 5
O63 W15 O70 102.6(8) . .
O63 W15 O65 100.3(8) . .
O70 W15 O65 95.1(7) . .
O63 W15 O49 99.3(8) . 5
O70 W15 O49 91.9(7) . 5
O65 W15 O49 157.2(8) . 5
O63 W15 O62 96.9(8) . .
O70 W15 O62 160.1(8) . .
O65 W15 O62 85.0(7) . .
O49 W15 O62 81.1(7) 5 .
O63 W15 O47 167.0(7) . 5
O70 W15 O47 88.4(7) . 5
O65 W15 O47 85.5(7) . 5
O49 W15 O47 73.0(7) 5 5
O62 W15 O47 71.8(7) . 5
O73 W16 O71 104.7(9) . .
O73 W16 O74 106.2(9) . .
O71 W16 O74 88.0(7) . .
O73 W16 O66 98.0(9) . .
O71 W16 O66 90.2(7) . .
O74 W16 O66 155.3(7) . .
O73 W16 O76 94.3(9) . .
O71 W16 O76 161.0(7) . .
O74 W16 O76 87.9(7) . .
O66 W16 O76 85.8(7) . .
O73 W16 O69 164.0(9) . .
O71 W16 O69 88.6(7) . .
O74 W16 O69 82.6(7) . .
O66 W16 O69 72.8(6) . .
O76 W16 O69 72.4(7) . .
O40 W17 O41 104.8(8) . .
O40 W17 O54 98.6(9) . .
O41 W17 O54 156.5(8) . .
O40 W17 O76 98.5(8) . .
O41 W17 O76 88.8(7) . .
O54 W17 O76 87.9(8) . .
O40 W17 O51 100.5(8) . .
O41 W17 O51 87.9(7) . .
O54 W17 O51 87.8(8) . .
O76 W17 O51 160.9(7) . .
O40 W17 O69 169.9(7) . .
O41 W17 O69 82.6(7) . .
O54 W17 O69 74.1(7) . .
O76 W17 O69 74.5(7) . .
O51 W17 O69 86.5(7) . .
O59 W18 O68 104.8(9) . .
O59 W18 O65 103.5(8) . .
O68 W18 O65 90.9(7) . .
O59 W18 O52 96.8(8) . .
O68 W18 O52 95.4(7) . .
O65 W18 O52 156.4(8) . .
O59 W18 O56 93.5(8) . .
O68 W18 O56 161.6(7) . .
O65 W18 O56 83.8(7) . .
O52 W18 O56 83.1(7) . .
O59 W18 O67 164.9(8) . .
O68 W18 O67 88.3(7) . .
O65 W18 O67 83.4(7) . .
O52 W18 O67 74.1(7) . .
O56 W18 O67 73.7(7) . .
O75 W19 O44 103.2(7) . .
O75 W19 O77 97.4(7) . .
O44 W19 O77 99.5(7) . .
O75 W19 O74 102.5(7) . .
O44 W19 O74 94.2(8) . .
O77 W19 O74 152.6(6) . .
O75 W19 O48 85.3(6) . 5
O44 W19 O48 170.0(7) . 5
O77 W19 O48 84.4(6) . 5
O74 W19 O48 78.6(6) . 5
O75 W19 O77 166.4(7) . 5
O44 W19 O77 89.2(7) . 5
O77 W19 O77 74.9(7) . 5
O74 W19 O77 81.7(7) . 5
O48 W19 O77 82.9(6) 5 5
O75 W19 W19 137.4(6) . 5
O44 W19 W19 94.9(5) . 5
O77 W19 W19 41.1(5) . 5
O74 W19 W19 114.4(5) . 5
O48 W19 W19 81.9(4) 5 5
O77 W19 W19 33.8(4) 5 5
O45 W20 O48 103.0(7) . .
O45 W20 O49 99.6(8) . .
O48 W20 O49 94.4(7) . .
O45 W20 O71 105.3(8) . 5
O48 W20 O71 87.3(7) . 5
O49 W20 O71 154.0(7) . 5
O45 W20 O46 96.8(7) . .
O48 W20 O46 160.0(7) . .
O49 W20 O46 85.0(7) . .
O71 W20 O46 84.8(7) 5 .
O45 W20 O47 165.3(7) . .
O48 W20 O47 89.8(6) . .
O49 W20 O47 71.6(7) . .
O71 W20 O47 82.5(7) 5 .
O46 W20 O47 71.0(6) . .
O17 As1 O15 97.1(8) . .
O17 As1 O18 98.8(8) . .
O15 As1 O18 96.9(7) . .
O67 As2 O69 95.6(9) . .
O67 As2 O47 100.5(8) . 5
O69 As2 O47 96.2(8) . 5
O44 Ho O34 81.2(6) . .
O44 Ho O31 138.9(6) . .
O34 Ho O31 125.6(6) . .
O44 Ho O35 93.1(6) . .
O34 Ho O35 144.4(7) . .
O31 Ho O35 80.7(6) . .
O44 Ho O37 81.3(6) . .
O34 Ho O37 75.4(7) . .
O31 Ho O37 77.5(6) . .
O35 Ho O37 138.8(6) . .
O44 Ho O33 149.4(6) . .
O34 Ho O33 76.5(6) . .
O31 Ho O33 71.7(6) . .
O35 Ho O33 92.9(6) . .
O37 Ho O33 112.4(6) . .
O44 Ho O43 67.2(6) . .
O34 Ho O43 136.5(7) . .
O31 Ho O43 72.6(6) . .
O35 Ho O43 69.3(7) . .
O37 Ho O43 71.0(6) . .
O33 Ho O43 142.2(6) . .
O44 Ho O45 73.4(6) . .
O34 Ho O45 73.3(6) . .
O31 Ho O45 139.0(6) . .
O35 Ho O45 71.4(6) . .
O37 Ho O45 142.2(6) . .
O33 Ho O45 80.2(5) . .
O43 Ho O45 121.3(6) . .
O42 Ho2 O70 114.0(6) . .
O42 Ho2 O72 141.5(7) . .
O70 Ho2 O72 85.5(7) . .
O42 Ho2 O78 142.2(7) . .
O70 Ho2 O78 74.3(6) . .
O72 Ho2 O78 73.2(7) . .
O42 Ho2 O68 74.7(6) . .
O70 Ho2 O68 74.8(6) . .
O72 Ho2 O68 79.5(7) . .
O78 Ho2 O68 139.9(6) . .
O42 Ho2 O36 84.2(7) . .
O70 Ho2 O36 143.9(7) . .
O72 Ho2 O36 99.2(8) . .
O78 Ho2 O36 73.0(7) . .
O68 Ho2 O36 141.3(6) . .
O42 Ho2 O75 69.1(6) . .
O70 Ho2 O75 78.3(6) . .
O72 Ho2 O75 149.3(7) . .
O78 Ho2 O75 77.4(6) . .
O68 Ho2 O75 120.0(6) . .
O36 Ho2 O75 80.1(6) . .
O42 Ho2 O38 73.5(7) . .
O70 Ho2 O38 143.4(6) . .
O72 Ho2 O38 71.9(7) . .
O78 Ho2 O38 123.0(7) . .
O68 Ho2 O38 73.1(6) . .
O36 Ho2 O38 69.9(7) . .
O75 Ho2 O38 133.8(6) . .
W2 O2 W1 154.4(10) . .
W2 O3 W8 120.9(9) . .
W1 O4 W9 119.7(9) . .
W1 O5 W7 121.3(8) . .
W3 O6 W1 149.4(9) . .
W3 O9 W2 150.7(10) . .
W2 O10 W6 122.7(9) . .
W3 O11 W5 117.7(8) . .
W4 O12 W3 118.9(9) . .
W6 O14 W4 145.5(9) . .
As1 O15 W5 116.0(8) . .
As1 O15 W3 135.2(9) . .
W5 O15 W3 95.9(6) . .
As1 O15 W4 115.4(7) . .
W5 O15 W4 92.8(6) . .
W3 O15 W4 92.1(6) . .
W6 O16 W8 123.0(9) . .
As1 O17 W8 114.9(8) . .
As1 O17 W2 133.8(8) . .
W8 O17 W2 93.6(6) . .
As1 O17 W6 121.1(8) . .
W8 O17 W6 92.7(6) . .
W2 O17 W6 90.9(6) . .
As1 O18 W9 117.9(8) . .
As1 O18 W7 117.5(8) . .
W9 O18 W7 92.5(6) . .
As1 O18 W1 133.8(8) . .
W9 O18 W1 93.8(6) . .
W7 O18 W1 91.6(5) . .
W8 O20 W9 143.2(9) . .
W9 O22 W7 121.3(10) . .
W7 O24 W5 142.4(8) . .
W4 O25 W5 120.5(10) . .
W4 O28 W10 153.6(11) . .
W6 O29 W10 154.0(10) . .
W5 O30 As3 148.2(10) . .
W8 O31 Ho 159.0(9) . .
W7 O32 As3 152.4(10) . .
W9 O33 Ho 158.4(10) . .
As3 O34 Ho 154.3(11) . .
As3 O36 Ho2 154.2(13) . .
W10 O37 Ho 170.0(9) . .
W11 O39 W10 151.6(8) . .
W17 O41 W10 153.1(10) . .
W10 O42 Ho2 171.0(10) . .
W19 O44 Ho 157.1(9) . .
W20 O45 Ho 147.6(8) . .
W14 O46 W20 122.6(8) 5 .
As2 O47 W15 114.1(8) 5 5
As2 O47 W14 132.3(9) 5 5
W15 O47 W14 94.8(6) 5 5
As2 O47 W20 121.1(8) 5 .
W15 O47 W20 93.2(6) 5 .
W14 O47 W20 92.4(5) 5 .
W20 O48 W19 154.4(9) . 5
W20 O49 W15 121.2(9) . 5
W11 O51 W17 146.1(10) . .
W11 O52 W18 122.4(8) . .
W12 O53 W11 119.8(10) . .
W17 O54 W13 119.0(11) . .
W12 O56 W18 117.7(9) . .
W13 O58 W12 147.9(10) . .
W12 O60 W14 161.6(11) . .
W14 O62 W15 118.7(9) . .
W13 O64 W14 147.1(10) . .
W18 O65 W15 145.5(10) . .
W16 O66 W13 120.0(8) . .
As2 O67 W18 116.5(9) . .
As2 O67 W12 134.1(8) . .
W18 O67 W12 93.0(6) . .
As2 O67 W11 121.3(9) . .
W18 O67 W11 91.5(6) . .
W12 O67 W11 89.9(6) . .
W18 O68 Ho2 159.3(9) . .
As2 O69 W13 136.4(10) . .
As2 O69 W17 115.4(7) . .
W13 O69 W17 94.4(7) . .
As2 O69 W16 114.0(9) . .
W13 O69 W16 93.9(6) . .
W17 O69 W16 93.6(7) . .
W15 O70 Ho2 152.5(9) . .
W16 O71 W20 146.9(9) . 5
W16 O74 W19 150.0(9) . .
W19 O75 Ho2 172.8(9) . .
W17 O76 W16 119.5(9) . .
W19 O77 W19 105.1(7) . 5
C1 O78 Ho2 168(2) . .
O78 C1 O79 113(4) . .
O78 C1 C2 131(4) . .
O79 C1 C2 114(4) . .
N1 C2 C1 101(3) . .
O36 As3 O34 107.2(9) . .
O36 As3 O32 169.5(9) . .
O34 As3 O32 82.4(8) . .
O36 As3 O30 88.5(9) . .
O34 As3 O30 119.6(9) . .
O32 As3 O30 83.0(7) . .
C3 N2 C5 110.6(13) . .
C3 N2 C4 109.4(13) . .
C5 N2 C4 109.0(13) . .
C7 N3 C6 109.3(14) . .
C7 N3 C8 109.2(13) . .
C6 N3 C8 109.7(14) . .
N2 C3 C6 108.7(12) . .
N2 C4 C7 108.3(11) . .
N2 C5 C8 110.0(12) . .
N3 C6 C3 109.0(12) . .
N3 C7 C4 110.0(12) . .
N3 C8 C5 108.7(12) . .
C11 N4 C9 110.0(13) . .
C11 N4 C10 109.7(13) . .
C9 N4 C10 109.8(13) . .
C14 N5 C12 110.1(13) . .
C14 N5 C13 109.4(13) . .
C12 N5 C13 109.0(13) . .
N4 C9 C12 108.2(11) . .
N4 C10 C13 108.7(11) . .
N4 C11 C14 108.4(12) . .
N5 C12 C9 108.5(12) . .
N5 C13 C10 108.3(11) . .
N5 C14 C11 109.1(11) . .
C17 N6 C16 114(3) . .
C17 N6 C15 103(3) . .
C16 N6 C15 105(3) . .
C18 N7 C20 111(3) . .
C18 N7 C19 104(3) . .
C20 N7 C19 102(3) . .
C18 C15 N6 110(3) . .
C19 C16 N6 104(4) . .
C20 C17 N6 110(3) . .
N7 C18 C15 111(3) . .
C16 C19 N7 118(4) . .
C17 C20 N7 112(4) . .
C21 N8 C22 110.2(16) . .
C21 N8 C23 108.2(16) . .
C22 N8 C23 108.8(16) . .
C26 N9 C25 110.0(16) . .
C26 N9 C24 109.1(16) . .
C25 N9 C24 107.4(16) . .
N8 C21 C24 108.1(14) . .
N8 C22 C25 109.2(14) . .
N8 C23 C26 107.6(14) . .
N9 C24 C21 108.1(14) . .
N9 C25 C22 108.5(14) . .
N9 C26 C23 109.5(14) . .
C27 N10 C28 108.6(14) . .
C27 N10 C29 108.5(14) . .
C28 N10 C29 107.4(14) . .
C30 C27 N10 110.8(13) . .
C31 C28 N10 110.3(13) . .
C32 C29 N10 110.0(13) . .
C30 N11 C31 109.1(15) . .
C30 N11 C32 108.2(14) . .
C31 N11 C32 108.1(14) . .
C27 C30 N11 109.8(13) . .
C28 C31 N11 110.3(13) . .
O101 C32 C29 93(7) . .
O101 C32 N11 133(8) . .
C29 C32 N11 110.3(13) . .

loop_
_geom_bond_atom_site_label_1
_geom_bond_atom_site_label_2
_geom_bond_distance
_geom_bond_site_symmetry_2
W1 O1 1.726(17) .
W1 O4 1.850(18) .
W1 O5 1.854(17) .
W1 O2 1.932(19) .
W1 O6 1.978(17) .
W1 O18 2.396(15) .
W2 O7 1.73(2) .
W2 O3 1.801(18) .
W2 O10 1.853(17) .
W2 O2 1.906(18) .
W2 O9 1.926(17) .
W2 O17 2.355(15) .
W3 O8 1.726(17) .
W3 O6 1.878(17) .
W3 O11 1.885(19) .
W3 O9 1.909(17) .
W3 O12 1.989(18) .
W3 O15 2.319(15) .
W4 O26 1.707(17) .
W4 O25 1.897(19) .
W4 O28 1.900(16) .
W4 O12 1.912(15) .
W4 O14 1.942(17) .
W4 O15 2.348(16) .
W5 O27 1.76(2) .
W5 O30 1.772(17) .
W5 O24 1.929(18) .
W5 O25 1.960(17) .
W5 O11 2.099(16) .
W5 O15 2.275(17) .
W6 O13 1.65(2) .
W6 O29 1.781(18) .
W6 O16 1.886(17) .
W6 O14 1.899(17) .
W6 O10 2.036(16) .
W6 O17 2.438(16) .
W7 O23 1.69(2) .
W7 O32 1.774(17) .
W7 O24 1.916(18) .
W7 O22 1.924(19) .
W7 O5 2.075(15) .
W7 O18 2.382(17) .
W8 O19 1.68(2) .
W8 O31 1.775(17) .
W8 O20 1.886(16) .
W8 O16 2.009(17) .
W8 O3 2.089(17) .
W8 O17 2.291(17) .
W9 O21 1.747(19) .
W9 O33 1.768(16) .
W9 O22 1.91(2) .
W9 O20 1.953(17) .
W9 O4 2.071(17) .
W9 O18 2.248(17) .
W10 O37 1.743(17) .
W10 O42 1.762(18) .
W10 O28 1.938(16) .
W10 O41 1.962(16) .
W10 O29 2.112(19) .
W10 O39 2.161(17) .
W11 O50 1.746(19) .
W11 O39 1.778(16) .
W11 O51 1.89(2) .
W11 O52 1.890(19) .
W11 O53 2.063(18) .
W11 O67 2.454(17) .
W12 O55 1.760(19) .
W12 O56 1.853(18) .
W12 O60 1.888(18) .
W12 O53 1.890(19) .
W12 O58 2.001(19) .
W12 O67 2.388(17) .
W13 O57 1.705(18) .
W13 O58 1.847(19) .
W13 O64 1.89(2) .
W13 O66 1.964(19) .
W13 O54 2.006(19) .
W13 O69 2.282(17) .
W14 O61 1.726(16) .
W14 O62 1.82(2) .
W14 O46 1.896(16) 5
W14 O60 1.908(18) .
W14 O64 1.952(19) .
W14 O47 2.329(16) 5
W15 O63 1.737(18) .
W15 O70 1.816(16) .
W15 O65 1.915(17) .
W15 O49 1.986(17) 5
W15 O62 2.097(16) .
W15 O47 2.247(18) 5
W16 O73 1.67(2) .
W16 O71 1.898(16) .
W16 O74 1.919(16) .
W16 O66 1.925(18) .
W16 O76 1.989(17) .
W16 O69 2.327(18) .
W17 O40 1.71(2) .
W17 O41 1.885(17) .
W17 O54 1.893(18) .
W17 O76 1.910(17) .
W17 O51 1.94(2) .
W17 O69 2.296(18) .
W18 O59 1.74(2) .
W18 O68 1.761(18) .
W18 O65 1.896(16) .
W18 O52 1.981(17) .
W18 O56 2.104(18) .
W18 O67 2.280(18) .
W19 O75 1.738(16) .
W19 O44 1.752(17) .
W19 O77 1.825(17) .
W19 O74 1.925(17) .
W19 O48 2.134(14) 5
W19 O77 2.156(15) 5
W19 W19 3.167(2) 5
W20 O45 1.741(17) .
W20 O48 1.810(14) .
W20 O49 1.879(18) .
W20 O71 1.923(16) 5
W20 O46 1.983(16) .
W20 O47 2.384(17) .
As1 O17 1.787(18) .
As1 O15 1.794(16) .
As1 O18 1.794(16) .
As2 O67 1.767(18) .
As2 O69 1.797(17) .
As2 O47 1.831(16) 5
Ho O44 2.267(16) .
Ho O34 2.29(2) .
Ho O31 2.299(17) .
Ho O35 2.316(19) .
Ho O37 2.325(17) .
Ho O33 2.370(16) .
Ho O43 2.486(18) .
Ho O45 2.557(18) .
Ho2 O42 2.249(18) .
Ho2 O70 2.306(15) .
Ho2 O72 2.31(2) .
Ho2 O78 2.32(2) .
Ho2 O68 2.329(18) .
Ho2 O36 2.339(18) .
Ho2 O75 2.360(16) .
Ho2 O38 2.492(17) .
O30 As3 2.145(19) .
O32 As3 2.087(18) .
O34 As3 1.87(2) .
O36 As3 1.838(19) .
O46 W14 1.896(16) 5
O47 As2 1.831(16) 5
O47 W15 2.247(18) 5
O47 W14 2.329(16) 5
O48 W19 2.134(14) 5
O49 W15 1.986(17) 5
O71 W20 1.923(16) 5
O77 W19 2.156(15) 5
O78 C1 1.25(4) .
O79 C1 1.39(5) .
C1 C2 1.60(5) .
C2 N1 1.43(4) .
N2 C3 1.481(17) .
N2 C5 1.488(17) .
N2 C4 1.505(17) .
N3 C7 1.490(17) .
N3 C6 1.493(18) .
N3 C8 1.500(18) .
C3 C6 1.55(2) .
C4 C7 1.53(2) .
C5 C8 1.52(2) .
N4 C11 1.485(17) .
N4 C9 1.492(17) .
N4 C10 1.492(17) .
N5 C14 1.491(17) .
N5 C12 1.495(17) .
N5 C13 1.498(17) .
C9 C12 1.54(2) .
C10 C13 1.54(2) .
C11 C14 1.53(2) .
N6 C17 1.47(5) .
N6 C16 1.59(5) .
N6 C15 1.64(4) .
N7 C18 1.45(4) .
N7 C20 1.56(5) .
N7 C19 1.61(5) .
C15 C18 1.51(5) .
C16 C19 1.47(6) .
C17 C20 1.46(5) .
N8 C21 1.494(19) .
N8 C22 1.495(19) .
N8 C23 1.506(19) .
N9 C26 1.49(2) .
N9 C25 1.500(19) .
N9 C24 1.50(2) .
C21 C24 1.54(2) .
C22 C25 1.53(2) .
C23 C26 1.53(2) .
N10 C27 1.561(17) .
N10 C28 1.567(17) .
N10 C29 1.569(17) .
C27 C30 1.443(18) .
C28 C31 1.438(18) .
C29 C32 1.439(18) .
N11 C30 1.552(17) .
N11 C31 1.565(17) .
N11 C32 1.569(17) .
C32 O101 1.00(9) .
Li1 O107 2.48(9) 3_455
Li3 O115 1.78(11) .
O107 Li1 2.48(9) 3_545
